data_7039829
loop_
_publ_author_name
'Wedlock, Louise E.'
'Barnard, Peter J.'
'Filipovska, Aleksandra'
'Skelton, Brian W.'
'Berners-Price, Susan J'
'Baker, Murray V.'

_publ_section_title
;
 Dinuclear Au(i) N-heterocyclic carbene complexes derived from
 unsymmetrical azolium cyclophane salts: potential probes for live cell
 imaging applications.
;
_journal_issue 30
_journal_name_full 'Dalton transactions (Cambridge, England : 2003)'
_journal_page_first 12221
_journal_page_last 12236
_journal_paper_doi 10.1039/c6dt01409g
_journal_volume 45
_journal_year 2016
_chemical_formula_moiety 'C52 H48 Au2 N8, 2Br,2(C H4 O)'
_chemical_formula_sum 'C54 H56 Au2 Br2 N8 O2'
_chemical_formula_weight 1402.82
_chemical_name_systematic
;
 ?
;
_space_group_IT_number 20
_symmetry_cell_setting orthorhombic
_symmetry_space_group_name_Hall 'C 2c 2'
_symmetry_space_group_name_H-M 'C 2 2 21'
_atom_sites_solution_hydrogens geom
_atom_sites_solution_primary direct
_atom_sites_solution_secondary difmap
_audit_creation_date 2010-05-05T16:25:21-00:00
_audit_creation_method 'WinGX routine CIF_UPDATE'
_audit_update_record
;
2015-10-21 deposited with the CCDC.
2016-07-04 downloaded from the CCDC.
;
_cell_angle_alpha 90
_cell_angle_beta 90
_cell_angle_gamma 90
_cell_formula_units_Z 8
_cell_length_a 16.5234(2)
_cell_length_b 17.3329(2)
_cell_length_c 33.2686(3)
_cell_measurement_reflns_used 30839
_cell_measurement_temperature 100(2)
_cell_measurement_theta_max 36.9721
_cell_measurement_theta_min 2.5003
_cell_volume 9528.08(18)
_computing_cell_refinement
;
        CrysAlis RED, Oxford Diffraction Ltd.,
        Version 1.171.32.5 (release 08-05-2007 CrysAlis171 .NET)
        (compiled May  8 2007,13:10:02)
;
_computing_data_collection
;
        CrysAlis CCD, Oxford Diffraction Ltd.,
        Version 1.171.32.5 (release 08-05-2007 CrysAlis171 .NET)
        (compiled May  8 2007,13:10:02)
;
_computing_data_reduction
;
        CrysAlis RED, Oxford Diffraction Ltd.,
        Version 1.171.32.5 (release 08-05-2007 CrysAlis171 .NET)
        (compiled May  8 2007,13:10:02)
;
_computing_molecular_graphics 'Diamond (Brandenburg, K., (1999)'
_computing_publication_material 'WinGX Farrugia, L. J. (1999)'
_computing_structure_refinement 'SHELXL-97 (Sheldrick, 1997)'
_computing_structure_solution 'SIR92 (Altomare et al., 1994)'
_diffrn_ambient_temperature 100(2)
_diffrn_detector_area_resol_mean 16.0009
_diffrn_measured_fraction_theta_full 0.994
_diffrn_measured_fraction_theta_max 0.983
_diffrn_measurement_device_type
;
 Oxford Diffraction Xcalibur diffractometer

;
_diffrn_measurement_method '\f and \w scans'
_diffrn_radiation_monochromator graphite
_diffrn_radiation_type MoK\a
_diffrn_radiation_wavelength 0.71073
_diffrn_reflns_av_R_equivalents 0.0623
_diffrn_reflns_av_unetI/netI 0.1204
_diffrn_reflns_limit_h_max 27
_diffrn_reflns_limit_h_min -27
_diffrn_reflns_limit_k_max 29
_diffrn_reflns_limit_k_min -28
_diffrn_reflns_limit_l_max 55
_diffrn_reflns_limit_l_min -55
_diffrn_reflns_number 109454
_diffrn_reflns_theta_full 36.85
_diffrn_reflns_theta_max 37.08
_diffrn_reflns_theta_min 2.5
_exptl_absorpt_coefficient_mu 7.882
_exptl_absorpt_correction_T_max 1
_exptl_absorpt_correction_T_min 0.43
_exptl_absorpt_correction_type multi-scan
_exptl_absorpt_process_details
;
        CrysAlis RED, Oxford Diffraction Ltd.,
        Empirical absorption correction using spherical harmonics,
 implemented in SCALE3 ABSPACK scaling algorithm.
;
_exptl_crystal_colour colourless
_exptl_crystal_density_diffrn 1.956
_exptl_crystal_density_method 'not measured'
_exptl_crystal_description rod
_exptl_crystal_F_000 5440
_exptl_crystal_size_max 0.31
_exptl_crystal_size_mid 0.12
_exptl_crystal_size_min 0.11
_refine_diff_density_max 2.859
_refine_diff_density_min -1.526
_refine_diff_density_rms 0.172
_refine_ls_abs_structure_details 'Flack H D (1983), Acta Cryst. A39, 876-881'
_refine_ls_abs_structure_Flack -0.043(4)
_refine_ls_extinction_method none
_refine_ls_goodness_of_fit_ref 0.846
_refine_ls_hydrogen_treatment constr
_refine_ls_matrix_type full
_refine_ls_number_parameters 653
_refine_ls_number_reflns 23678
_refine_ls_number_restraints 122
_refine_ls_restrained_S_all 0.845
_refine_ls_R_factor_all 0.0583
_refine_ls_R_factor_gt 0.0316
_refine_ls_shift/su_max 0.005
_refine_ls_shift/su_mean 0
_refine_ls_structure_factor_coef Fsqd
_refine_ls_weighting_details 'calc w=1/[\s^2^(Fo^2^)+(0.0228P)^2^] where P=(Fo^2^+2Fc^2^)/3'
_refine_ls_weighting_scheme calc
_refine_ls_wR_factor_gt 0.0524
_refine_ls_wR_factor_ref 0.0576
_reflns_number_gt 14720
_reflns_number_total 23678
_reflns_threshold_expression I>2\s(I)
_cod_data_source_file c6dt01409g3.cif
_cod_data_source_block lw3235
_cod_depositor_comments 'Adding full bibliography for 7039821--7039830.cif.'
_cod_database_code 7039829

loop_
_symmetry_equiv_pos_as_xyz
'x, y, z'
'-x, -y, z+1/2'
'x, -y, -z'
'-x, y, -z+1/2'
'x+1/2, y+1/2, z'
'-x+1/2, -y+1/2, z+1/2'
'x+1/2, -y+1/2, -z'
'-x+1/2, y+1/2, -z+1/2'

loop_
_atom_site_label
_atom_site_type_symbol
_atom_site_fract_x
_atom_site_fract_y
_atom_site_fract_z
_atom_site_U_iso_or_equiv
_atom_site_adp_type
_atom_site_occupancy
_atom_site_symmetry_multiplicity
_atom_site_calc_flag
_atom_site_refinement_flags
_atom_site_disorder_assembly
_atom_site_disorder_group
Au1 Au 0.598643(8) 0.034342(8) 0.575982(4) 0.01724(3) Uani 1 1 d . . .
Au2 Au 0.562331(8) 0.175363(8) 0.636918(4) 0.01844(3) Uani 1 1 d . A .
Br1 Br 0.5 0.21340(3) 0.75 0.03108(14) Uani 1 2 d S . .
Br2 Br 0.46429(3) 0.80310(2) 0.612662(12) 0.02973(10) Uani 1 1 d . . .
Br3 Br 0.99553(4) 0 0.5 0.04602(19) Uani 1 2 d S . .
C111 C 0.5266(3) 0.2240(3) 0.49563(15) 0.0159(10) Uani 0.708(3) 1 d PU A 1
H11A H 0.4696 0.241 0.4979 0.019 Uiso 0.708(3) 1 calc PR A 1
H11B H 0.5508 0.2508 0.4722 0.019 Uiso 0.708(3) 1 calc PR A 1
C112 C 0.5728(3) 0.2482(3) 0.53412(14) 0.0149(10) Uani 0.708(3) 1 d PDU A 1
H11C H 0.5868 0.2008 0.5492 0.018 Uiso 0.708(3) 1 calc PR A 1
H11D H 0.6242 0.2728 0.5259 0.018 Uiso 0.708(3) 1 calc PR A 1
C11 C 0.5285(5) 0.1378(5) 0.4882(2) 0.0175(15) Uani 0.708(3) 1 d PU A 1
H11E H 0.5118 0.127 0.4602 0.021 Uiso 0.708(3) 1 calc PR A 1
H11F H 0.5844 0.1184 0.4919 0.021 Uiso 0.708(3) 1 calc PR A 1
C113 C 0.5752(9) 0.1987(9) 0.5149(5) 0.045(4) Uani 0.292(3) 1 d PDU A 2
H11G H 0.6299 0.212 0.505 0.054 Uiso 0.292(3) 1 calc PR A 2
H11H H 0.5814 0.1825 0.5433 0.054 Uiso 0.292(3) 1 calc PR A 2
C114 C 0.5247(9) 0.2732(9) 0.5147(4) 0.034(3) Uiso 0.292(3) 1 d PDU A 2
H11I H 0.4706 0.2619 0.5033 0.04 Uiso 0.292(3) 1 calc PR A 2
H11J H 0.5513 0.3115 0.497 0.04 Uiso 0.292(3) 1 calc PR A 2
C11' C 0.5464(12) 0.1278(11) 0.4911(7) 0.015(4) Uiso 0.292(3) 1 d PDU A 2
H11K H 0.5896 0.0884 0.4893 0.018 Uiso 0.292(3) 1 calc PR A 2
H11L H 0.5292 0.1424 0.4636 0.018 Uiso 0.292(3) 1 calc PR A 2
C14' C 0.5138(12) 0.3089(15) 0.5572(7) 0.0189(13) Uani 0.292(3) 1 d PDU A 2
H14C H 0.5663 0.3085 0.5715 0.023 Uiso 0.292(3) 1 calc PR A 2
H14D H 0.4959 0.3632 0.5546 0.023 Uiso 0.292(3) 1 calc PR A 2
N121 N 0.47393(18) 0.09788(18) 0.51607(9) 0.0177(6) Uani 1 1 d . . .
C122 C 0.4907(2) 0.0647(2) 0.55171(10) 0.0155(7) Uani 1 1 d . A .
N123 N 0.41810(16) 0.04828(17) 0.56933(8) 0.0161(6) Uani 1 1 d . . .
C124 C 0.2702(2) 0.0661(2) 0.54708(11) 0.0197(8) Uani 1 1 d . . .
H124 H 0.2443 0.045 0.5701 0.024 Uiso 1 1 calc R A .
C125 C 0.2265(2) 0.0937(2) 0.51435(12) 0.0248(8) Uani 1 1 d . A .
H125 H 0.1691 0.0913 0.5152 0.03 Uiso 1 1 calc R . .
C126 C 0.2635(2) 0.1246(2) 0.48063(12) 0.0254(9) Uani 1 1 d . . .
H126 H 0.2311 0.1411 0.4587 0.03 Uiso 1 1 calc R A .
C127 C 0.3467(2) 0.1318(2) 0.47832(11) 0.0226(8) Uani 1 1 d . A .
H127 H 0.3724 0.1549 0.4558 0.027 Uiso 1 1 calc R . .
C128 C 0.3906(2) 0.1033(2) 0.51078(10) 0.0182(7) Uani 1 1 d . A .
C129 C 0.3540(2) 0.0712(2) 0.54413(11) 0.0165(7) Uani 1 1 d . A .
C12 C 0.4164(2) 0.0132(2) 0.60997(10) 0.0203(8) Uani 1 1 d . A .
H12A H 0.4571 0.0395 0.627 0.024 Uiso 1 1 calc R . .
H12B H 0.4323 -0.0417 0.6078 0.024 Uiso 1 1 calc R . .
C131 C 0.3080(2) 0.0830(2) 0.65092(10) 0.0186(7) Uani 1 1 d . A .
C132 C 0.3347(2) 0.0181(2) 0.63043(10) 0.0204(8) Uani 1 1 d . . .
C133 C 0.2867(2) -0.0473(2) 0.62835(11) 0.0253(9) Uani 1 1 d . A .
H133 H 0.3069 -0.0925 0.6157 0.03 Uiso 1 1 calc R . .
C134 C 0.2086(3) -0.0473(3) 0.64485(12) 0.0309(10) Uani 1 1 d . . .
H134 H 0.1748 -0.0914 0.6428 0.037 Uiso 1 1 calc R A .
C135 C 0.1823(3) 0.0186(3) 0.66417(12) 0.0322(11) Uani 1 1 d . A .
H135 H 0.1293 0.0198 0.6753 0.039 Uiso 1 1 calc R . .
C136 C 0.2313(2) 0.0827(3) 0.66771(11) 0.0282(9) Uani 1 1 d . . .
H136 H 0.2123 0.1269 0.6817 0.034 Uiso 1 1 calc R A .
C13 C 0.3608(2) 0.1543(2) 0.65792(10) 0.0202(8) Uani 1 1 d . . .
H13A H 0.3319 0.1891 0.6767 0.024 Uiso 1 1 calc R A .
H13B H 0.4112 0.1376 0.6714 0.024 Uiso 1 1 calc R . .
N141 N 0.38275(18) 0.19867(18) 0.62187(9) 0.0179(7) Uani 1 1 d . A .
C142 C 0.4596(2) 0.2166(2) 0.61124(11) 0.0183(7) Uani 1 1 d . . .
N143 N 0.45494(17) 0.26600(17) 0.58004(9) 0.0179(6) Uani 1 1 d D A .
C144 C 0.3395(2) 0.3325(2) 0.54392(11) 0.0220(8) Uani 1 1 d . . .
H144 H 0.3714 0.3625 0.526 0.026 Uiso 1 1 calc R . .
C145 C 0.2556(2) 0.3368(2) 0.54426(11) 0.0265(9) Uani 1 1 d . . .
H145 H 0.229 0.3695 0.5255 0.032 Uiso 1 1 calc R . .
C146 C 0.2096(2) 0.2945(2) 0.57135(12) 0.0258(9) Uani 1 1 d . . .
H146 H 0.1524 0.2997 0.5709 0.031 Uiso 1 1 calc R . .
C147 C 0.2441(2) 0.2451(2) 0.59890(11) 0.0212(8) Uani 1 1 d . A .
H147 H 0.2124 0.2164 0.6175 0.025 Uiso 1 1 calc R . .
C148 C 0.3280(2) 0.2396(2) 0.59796(10) 0.0177(7) Uani 1 1 d . . .
C149 C 0.3741(2) 0.2819(2) 0.57137(11) 0.0183(7) Uani 1 1 d . A .
C14 C 0.5298(4) 0.3023(6) 0.5624(3) 0.0189(13) Uani 0.708(3) 1 d PDU A 1
H14A H 0.5145 0.3498 0.5477 0.023 Uiso 0.708(3) 1 calc PR A 1
H14B H 0.567 0.317 0.5844 0.023 Uiso 0.708(3) 1 calc PR A 1
C211 C 0.7615(2) 0.1883(2) 0.58095(11) 0.0233(8) Uani 1 1 d . . .
H21A H 0.7641 0.2306 0.561 0.028 Uiso 1 1 calc R . .
H21B H 0.7106 0.1596 0.5762 0.028 Uiso 1 1 calc R . .
C212 C 0.8332(2) 0.1333(2) 0.57336(12) 0.0248(8) Uani 1 1 d . . .
H21C H 0.8696 0.1569 0.5532 0.03 Uiso 1 1 calc R . .
H21D H 0.8642 0.1274 0.5986 0.03 Uiso 1 1 calc R . .
C21 C 0.7578(2) 0.2238(2) 0.62301(11) 0.0244(9) Uani 1 1 d . . .
H21E H 0.8102 0.2492 0.6289 0.029 Uiso 1 1 calc R . .
H21F H 0.7152 0.264 0.6235 0.029 Uiso 1 1 calc R . .
N221 N 0.74067(18) 0.16625(19) 0.65455(9) 0.0189(6) Uani 1 1 d . A .
C222 C 0.6665(2) 0.1387(2) 0.66298(11) 0.0166(7) Uani 1 1 d . . .
N223 N 0.67546(18) 0.08501(18) 0.69207(9) 0.0181(6) Uani 1 1 d . A .
C224 C 0.7975(2) 0.0345(2) 0.73116(11) 0.0232(8) Uani 1 1 d . . .
H224 H 0.7695 -0.0006 0.7481 0.028 Uiso 1 1 calc R . .
C225 C 0.8818(2) 0.0427(3) 0.73265(11) 0.0287(9) Uani 1 1 d . . .
H225 H 0.912 0.0121 0.751 0.034 Uiso 1 1 calc R . .
C226 C 0.9224(2) 0.0947(2) 0.70788(11) 0.0229(8) Uani 1 1 d . . .
H226 H 0.9796 0.0987 0.71 0.027 Uiso 1 1 calc R . .
C227 C 0.8821(2) 0.1409(2) 0.68028(11) 0.0227(8) Uani 1 1 d . A .
H227 H 0.9097 0.1768 0.6636 0.027 Uiso 1 1 calc R . .
C228 C 0.7984(2) 0.1311(2) 0.67866(11) 0.0181(7) Uani 1 1 d . . .
C229 C 0.7569(2) 0.0808(2) 0.70330(11) 0.0206(8) Uani 1 1 d . A .
C22 C 0.6066(2) 0.0470(2) 0.71166(13) 0.0303(10) Uani 1 1 d . . .
H22A H 0.5599 0.0503 0.6931 0.036 Uiso 1 1 calc R A .
H22B H 0.5925 0.0776 0.7358 0.036 Uiso 1 1 calc R . .
C231 C 0.6239(2) -0.0966(2) 0.69673(11) 0.0197(7) Uani 1 1 d U . .
C232 C 0.6147(2) -0.0354(2) 0.72444(9) 0.0162(7) Uani 1 1 d U A .
C233 C 0.6076(3) -0.0537(3) 0.76484(11) 0.0328(10) Uani 1 1 d . . .
H233 H 0.6049 -0.0132 0.784 0.039 Uiso 1 1 calc R A .
C234 C 0.6045(3) -0.1288(3) 0.77794(13) 0.0441(13) Uani 1 1 d . A .
H234 H 0.5979 -0.1395 0.8057 0.053 Uiso 1 1 calc R . .
C235 C 0.6110(2) -0.1882(3) 0.75091(14) 0.0389(12) Uani 1 1 d . . .
H235 H 0.6088 -0.2402 0.7599 0.047 Uiso 1 1 calc R A .
C236 C 0.6208(2) -0.1722(3) 0.71074(13) 0.0308(9) Uani 1 1 d . A .
H236 H 0.6255 -0.2135 0.6922 0.037 Uiso 1 1 calc R . .
C23 C 0.6260(2) -0.0858(3) 0.65164(12) 0.0261(9) Uani 1 1 d . A .
H23A H 0.616 -0.1365 0.6389 0.031 Uiso 1 1 calc R . .
H23B H 0.5807 -0.0514 0.644 0.031 Uiso 1 1 calc R . .
N241 N 0.70115(17) -0.05368(17) 0.63475(9) 0.0170(6) Uani 1 1 d . . .
C242 C 0.7012(2) -0.0058(2) 0.60253(10) 0.0174(7) Uani 1 1 d . A .
N243 N 0.77966(18) 0.00519(18) 0.59213(9) 0.0181(6) Uani 1 1 d . . .
C244 C 0.9140(2) -0.0434(2) 0.61808(11) 0.0217(8) Uani 1 1 d . . .
H244 H 0.9479 -0.0156 0.6001 0.026 Uiso 1 1 calc R A .
C245 C 0.9454(3) -0.0929(2) 0.64653(11) 0.0254(8) Uani 1 1 d . A .
H245 H 1.0024 -0.0996 0.6479 0.03 Uiso 1 1 calc R . .
C246 C 0.8968(3) -0.1335(2) 0.67338(12) 0.0267(8) Uani 1 1 d . . .
H246 H 0.9212 -0.1669 0.6925 0.032 Uiso 1 1 calc R A .
C247 C 0.8131(2) -0.1260(2) 0.67259(11) 0.0227(8) Uani 1 1 d . A .
H247 H 0.7793 -0.1539 0.6906 0.027 Uiso 1 1 calc R . .
C248 C 0.7813(2) -0.0757(2) 0.64416(11) 0.0172(7) Uani 1 1 d . A .
C249 C 0.8298(2) -0.0360(2) 0.61704(10) 0.0180(7) Uani 1 1 d . A .
C24 C 0.8078(2) 0.0536(2) 0.55860(11) 0.0225(8) Uani 1 1 d . A .
H24A H 0.7638 0.059 0.5386 0.027 Uiso 1 1 calc R . .
H24B H 0.8542 0.0283 0.5452 0.027 Uiso 1 1 calc R . .
O101 O 0.5751(2) 0.6647(3) 0.63608(13) 0.0385(9) Uani 0.708(3) 1 d PDU A 1
C101 C 0.5668(5) 0.6225(4) 0.6003(2) 0.0381(15) Uani 0.708(3) 1 d PDU A 1
H10A H 0.611 0.6359 0.5819 0.057 Uiso 0.708(3) 1 calc PR A 1
H10B H 0.5148 0.6351 0.5877 0.057 Uiso 0.708(3) 1 calc PR A 1
H10C H 0.5687 0.5672 0.6063 0.057 Uiso 0.708(3) 1 calc PR A 1
O102 O 0.5824(6) 0.5203(6) 0.5780(3) 0.0385(9) Uani 0.292(3) 1 d PDU A 2
C102 C 0.5621(13) 0.5944(7) 0.5882(6) 0.0381(15) Uani 0.292(3) 1 d PDU A 2
H10D H 0.5325 0.5941 0.6138 0.057 Uiso 0.292(3) 1 calc PR A 2
H10E H 0.5278 0.6166 0.5672 0.057 Uiso 0.292(3) 1 calc PR A 2
H10F H 0.6114 0.6254 0.5911 0.057 Uiso 0.292(3) 1 calc PR A 2
O201 O 0.3872(2) 0.3225(3) 0.80665(11) 0.0316(10) Uani 0.708(3) 1 d PDU A 1
C201 C 0.3198(7) 0.3205(7) 0.7831(4) 0.0286(17) Uani 0.708(3) 1 d PDU A 1
H20A H 0.2715 0.3193 0.8001 0.043 Uiso 0.708(3) 1 calc PR A 1
H20B H 0.3211 0.2742 0.7662 0.043 Uiso 0.708(3) 1 calc PR A 1
H20C H 0.3184 0.3665 0.7659 0.043 Uiso 0.708(3) 1 calc PR A 1
O202 O 0.3183(6) 0.2484(6) 0.7529(3) 0.031(2) Uani 0.292(3) 1 d PDU A 2
C202 C 0.310(2) 0.3067(18) 0.7795(10) 0.0286(17) Uani 0.292(3) 1 d PDU A 2
H20D H 0.2855 0.2869 0.8044 0.043 Uiso 0.292(3) 1 calc PR A 2
H20E H 0.2744 0.3465 0.7681 0.043 Uiso 0.292(3) 1 calc PR A 2
H20F H 0.3628 0.3291 0.7855 0.043 Uiso 0.292(3) 1 calc PR A 2

loop_
_atom_site_aniso_label
_atom_site_aniso_U_11
_atom_site_aniso_U_22
_atom_site_aniso_U_33
_atom_site_aniso_U_23
_atom_site_aniso_U_13
_atom_site_aniso_U_12
Au1 0.01396(6) 0.01793(7) 0.01985(6) -0.00119(6) -0.00019(6) 0.00108(6)
Au2 0.01519(6) 0.01838(7) 0.02176(7) -0.00230(6) -0.00164(6) 0.00118(6)
Br1 0.0424(4) 0.0200(3) 0.0308(3) 0 0.0079(3) 0
Br2 0.0333(2) 0.0335(2) 0.02238(19) 0.00472(16) -0.00536(16) -0.01443(18)
Br3 0.0192(3) 0.0420(4) 0.0768(5) 0.0249(4) 0 0
C111 0.010(2) 0.020(3) 0.017(2) 0.001(2) 0.0022(18) 0.0008(19)
C112 0.008(2) 0.017(2) 0.020(2) 0.0016(19) -0.0023(18) -0.0004(18)
C11 0.012(4) 0.024(3) 0.016(3) 0.006(2) 0.006(3) 0.001(3)
C113 0.037(8) 0.059(9) 0.039(7) 0.016(7) 0.018(6) 0.034(7)
C14' 0.013(3) 0.012(2) 0.032(3) 0.009(2) -0.004(2) 0.003(2)
N121 0.0158(15) 0.0210(17) 0.0164(14) 0.0013(12) 0.0035(12) 0.0006(13)
C122 0.0141(17) 0.0123(17) 0.0201(17) 0.0033(13) -0.0031(14) -0.0007(14)
N123 0.0142(15) 0.0188(15) 0.0154(14) 0.0014(11) -0.0004(10) 0.0025(11)
C124 0.0191(18) 0.0190(19) 0.0209(18) 0.0050(14) 0.0010(15) 0.0014(15)
C125 0.0190(19) 0.022(2) 0.033(2) -0.0007(17) -0.0019(17) 0.0032(16)
C126 0.027(2) 0.024(2) 0.026(2) 0.0029(16) -0.0049(17) 0.0029(17)
C127 0.026(2) 0.025(2) 0.0163(18) 0.0033(15) 0.0020(15) 0.0040(17)
C128 0.0169(19) 0.0203(18) 0.0172(16) 0.0033(13) 0.0023(14) -0.0010(15)
C129 0.0144(17) 0.0148(17) 0.0203(17) 0.0000(14) -0.0012(14) 0.0023(14)
C12 0.021(2) 0.024(2) 0.0162(16) 0.0081(14) 0.0002(14) -0.0034(14)
C131 0.0182(18) 0.0224(19) 0.0152(16) 0.0096(14) -0.0064(14) -0.0026(15)
C132 0.0184(17) 0.028(2) 0.0151(17) 0.0062(14) -0.0031(13) -0.0009(15)
C133 0.025(2) 0.027(2) 0.024(2) 0.0050(16) -0.0013(15) -0.0032(17)
C134 0.029(2) 0.038(3) 0.026(2) 0.0116(19) -0.0016(17) -0.0151(19)
C135 0.021(2) 0.051(3) 0.024(2) 0.0137(19) 0.0010(16) -0.013(2)
C136 0.025(2) 0.039(3) 0.0206(19) 0.0044(17) 0.0050(16) 0.0004(19)
C13 0.0209(19) 0.026(2) 0.0137(17) 0.0008(14) -0.0022(14) 0.0009(15)
N141 0.0165(16) 0.0197(16) 0.0175(14) 0.0015(12) -0.0015(11) -0.0005(12)
C142 0.0145(17) 0.0222(19) 0.0181(17) -0.0056(14) 0.0005(13) 0.0032(14)
N143 0.0171(15) 0.0173(15) 0.0191(15) -0.0034(12) 0.0016(12) -0.0010(12)
C144 0.029(2) 0.0157(19) 0.0210(18) 0.0019(15) 0.0016(15) 0.0038(17)
C145 0.029(2) 0.027(2) 0.0231(19) 0.0007(16) -0.0106(16) 0.0120(18)
C146 0.0219(19) 0.024(2) 0.031(2) -0.0101(17) -0.0081(17) 0.0021(16)
C147 0.0183(18) 0.022(2) 0.0230(18) -0.0043(15) -0.0040(15) -0.0020(15)
C148 0.0207(18) 0.0167(18) 0.0158(17) -0.0022(13) -0.0036(14) 0.0022(15)
C149 0.0218(18) 0.0148(17) 0.0184(17) -0.0015(14) 0.0039(15) 0.0008(14)
C14 0.013(3) 0.012(2) 0.032(3) 0.009(2) -0.004(2) 0.003(2)
C211 0.0191(18) 0.025(2) 0.0257(19) 0.0058(16) -0.0038(15) -0.0015(15)
C212 0.024(2) 0.027(2) 0.0235(19) 0.0108(17) -0.0019(17) -0.0021(16)
C21 0.021(2) 0.023(2) 0.029(2) 0.0057(16) -0.0064(16) 0.0006(16)
N221 0.0159(15) 0.0212(17) 0.0195(15) 0.0005(13) -0.0029(12) 0.0019(13)
C222 0.0154(17) 0.0131(17) 0.0213(18) -0.0048(14) -0.0025(14) 0.0038(14)
N223 0.0180(15) 0.0166(16) 0.0198(15) 0.0011(12) 0.0006(12) -0.0006(12)
C224 0.0252(19) 0.0208(19) 0.0235(18) -0.0032(16) -0.0018(15) 0.0019(18)
C225 0.028(2) 0.037(2) 0.0207(18) -0.0029(17) -0.0070(15) 0.0077(19)
C226 0.020(2) 0.023(2) 0.0250(19) -0.0053(15) -0.0045(15) 0.0045(15)
C227 0.020(2) 0.026(2) 0.0226(19) -0.0026(15) 0.0010(15) -0.0011(16)
C228 0.0157(17) 0.0173(19) 0.0214(18) -0.0043(14) -0.0064(14) 0.0032(14)
C229 0.0158(18) 0.027(2) 0.0187(18) -0.0001(15) -0.0013(14) 0.0082(16)
C22 0.019(2) 0.029(2) 0.043(2) 0.0044(18) 0.0137(18) 0.0066(18)
C231 0.0095(15) 0.0239(19) 0.0257(18) 0.0077(15) 0.0015(14) -0.0021(14)
C232 0.0159(17) 0.0189(17) 0.0137(14) -0.0007(14) -0.0005(12) 0.0033(15)
C233 0.026(2) 0.055(3) 0.0176(18) 0.0001(18) -0.0016(16) -0.007(2)
C234 0.029(2) 0.078(4) 0.025(2) 0.024(2) -0.004(2) -0.021(3)
C235 0.021(2) 0.045(3) 0.050(3) 0.028(2) -0.003(2) -0.006(2)
C236 0.022(2) 0.023(2) 0.047(2) 0.008(2) 0.0015(17) -0.0042(18)
C23 0.0134(17) 0.037(2) 0.028(2) 0.0061(17) -0.0009(15) -0.0123(17)
N241 0.0144(14) 0.0182(15) 0.0186(14) 0.0039(12) 0.0076(12) -0.0020(11)
C242 0.0176(18) 0.0176(18) 0.0171(17) -0.0006(14) -0.0010(14) -0.0002(14)
N243 0.0152(15) 0.0194(16) 0.0197(15) -0.0018(12) 0.0017(12) 0.0027(12)
C244 0.0141(18) 0.026(2) 0.0252(18) -0.0023(16) 0.0012(14) 0.0011(15)
C245 0.022(2) 0.026(2) 0.028(2) -0.0087(15) -0.0032(17) 0.0064(17)
C246 0.025(2) 0.028(2) 0.0272(19) -0.0037(16) -0.0048(18) 0.0047(18)
C247 0.026(2) 0.021(2) 0.0207(19) 0.0015(15) -0.0012(15) -0.0024(16)
C248 0.0161(17) 0.0151(17) 0.0203(18) -0.0052(14) 0.0001(14) -0.0012(14)
C249 0.0148(16) 0.0158(17) 0.0234(17) -0.0011(15) 0.0009(13) 0.0028(15)
C24 0.021(2) 0.030(2) 0.0167(17) 0.0035(15) 0.0010(15) 0.0023(16)
O101 0.029(2) 0.045(2) 0.0412(19) 0.009(2) 0.0001(18) 0.0079(19)
C101 0.024(3) 0.030(4) 0.060(5) 0.004(3) -0.009(3) -0.004(3)
O102 0.029(2) 0.045(2) 0.0412(19) 0.009(2) 0.0001(18) 0.0079(19)
C102 0.024(3) 0.030(4) 0.060(5) 0.004(3) -0.009(3) -0.004(3)
O201 0.029(2) 0.035(2) 0.031(2) -0.0014(19) -0.0181(17) -0.003(2)
C201 0.030(4) 0.031(4) 0.025(3) -0.006(2) -0.009(2) 0.007(4)
O202 0.031(5) 0.033(6) 0.028(5) 0.001(4) -0.006(4) 0.007(4)
C202 0.030(4) 0.031(4) 0.025(3) -0.006(2) -0.009(2) 0.007(4)

loop_
_atom_type_symbol
_atom_type_description
_atom_type_scat_dispersion_real
_atom_type_scat_dispersion_imag
_atom_type_scat_source
C C 0.0033 0.0016 'International Tables Vol C Tables 4.2.6.8 and 6.1.1.4'
H H 0 0 'International Tables Vol C Tables 4.2.6.8 and 6.1.1.4'
N N 0.0061 0.0033 'International Tables Vol C Tables 4.2.6.8 and 6.1.1.4'
Br Br -0.2901 2.4595 'International Tables Vol C Tables 4.2.6.8 and 6.1.1.4'
Au Au -2.0133 8.8022 'International Tables Vol C Tables 4.2.6.8 and 6.1.1.4'
O O 0.0106 0.006 'International Tables Vol C Tables 4.2.6.8 and 6.1.1.4'

loop_
_geom_angle_atom_site_label_1
_geom_angle_atom_site_label_2
_geom_angle_atom_site_label_3
_geom_angle
C122 Au1 C242 174.19(15)
C122 Au1 Au2 83.68(10)
C242 Au1 Au2 98.11(10)
C222 Au2 C142 177.66(15)
C222 Au2 Au1 82.75(10)
C142 Au2 Au1 99.05(10)
C11 C111 C112 113.1(5)
C11 C111 H11A 109
C112 C111 H11A 109
C11 C111 H11B 109
C112 C111 H11B 109
H11A C111 H11B 107.8
C14 C112 C111 116.9(4)
C14 C112 H11C 108.1
C111 C112 H11C 108.1
C14 C112 H11D 108.1
C111 C112 H11D 108.1
H11C C112 H11D 107.3
N121 C11 C111 110.5(6)
N121 C11 H11E 109.6
C111 C11 H11E 109.6
N121 C11 H11F 109.5
C111 C11 H11F 109.5
H11E C11 H11F 108.1
C11' C113 C114 120.1(14)
C11' C113 H11G 107.3
C114 C113 H11G 107.3
C11' C113 H11H 107.3
C114 C113 H11H 107.3
H11G C113 H11H 106.9
C113 C114 C14' 113.2(14)
C113 C114 H11I 108.9
C14' C114 H11I 108.9
C113 C114 H11J 108.9
C14' C114 H11J 108.9
H11I C114 H11J 107.7
C113 C11' N121 103.3(14)
C113 C11' H11K 111.1
N121 C11' H11K 111.1
C113 C11' H11L 111.1
N121 C11' H11L 111.1
H11K C11' H11L 109.1
N143 C14' C114 110.6(18)
N143 C14' H14C 109.5
C114 C14' H14C 109.5
N143 C14' H14D 109.5
C114 C14' H14D 109.5
H14C C14' H14D 108.1
C122 N121 C128 110.1(3)
C122 N121 C11 129.2(4)
C128 N121 C11 119.8(4)
C122 N121 C11' 117.2(8)
C128 N121 C11' 132.5(8)
N121 C122 N123 106.7(3)
N121 C122 Au1 130.0(3)
N123 C122 Au1 123.2(2)
C122 N123 C129 110.3(3)
C122 N123 C12 119.6(3)
C129 N123 C12 130.1(3)
C129 C124 C125 116.1(3)
C129 C124 H124 122
C125 C124 H124 122
C126 C125 C124 122.5(4)
C126 C125 H125 118.7
C124 C125 H125 118.7
C127 C126 C125 121.3(4)
C127 C126 H126 119.4
C125 C126 H126 119.4
C126 C127 C128 116.3(3)
C126 C127 H127 121.8
C128 C127 H127 121.8
C129 C128 N121 107.8(3)
C129 C128 C127 122.5(3)
N121 C128 C127 129.7(3)
C128 C129 C124 121.2(3)
C128 C129 N123 105.2(3)
C124 C129 N123 133.6(3)
N123 C12 C132 113.9(3)
N123 C12 H12A 108.8
C132 C12 H12A 108.8
N123 C12 H12B 108.8
C132 C12 H12B 108.8
H12A C12 H12B 107.7
C136 C131 C132 119.1(4)
C136 C131 C13 117.6(4)
C132 C131 C13 123.2(3)
C133 C132 C131 120.4(4)
C133 C132 C12 116.3(3)
C131 C132 C12 123.3(3)
C132 C133 C134 120.5(4)
C132 C133 H133 119.8
C134 C133 H133 119.8
C135 C134 C133 118.2(4)
C135 C134 H134 120.9
C133 C134 H134 120.9
C136 C135 C134 121.4(4)
C136 C135 H135 119.3
C134 C135 H135 119.3
C135 C136 C131 120.4(4)
C135 C136 H136 119.8
C131 C136 H136 119.8
N141 C13 C131 116.1(3)
N141 C13 H13A 108.3
C131 C13 H13A 108.3
N141 C13 H13B 108.3
C131 C13 H13B 108.3
H13A C13 H13B 107.4
C142 N141 C148 110.0(3)
C142 N141 C13 124.4(3)
C148 N141 C13 124.7(3)
N143 C142 N141 107.1(3)
N143 C142 Au2 126.5(3)
N141 C142 Au2 126.4(3)
C142 N143 C149 109.8(3)
C142 N143 C14' 134.1(8)
C149 N143 C14' 115.8(8)
C142 N143 C14 121.2(4)
C149 N143 C14 128.6(4)
C149 C144 C145 116.0(4)
C149 C144 H144 122
C145 C144 H144 122
C146 C145 C144 121.6(4)
C146 C145 H145 119.2
C144 C145 H145 119.2
C147 C146 C145 122.3(4)
C147 C146 H146 118.9
C145 C146 H146 118.9
C146 C147 C148 116.1(4)
C146 C147 H147 122
C148 C147 H147 122
C149 C148 C147 122.0(3)
C149 C148 N141 106.1(3)
C147 C148 N141 131.8(3)
C148 C149 C144 122.1(4)
C148 C149 N143 107.0(3)
C144 C149 N143 130.8(3)
C112 C14 N143 111.8(7)
C112 C14 H14A 109.3
N143 C14 H14A 109.3
C112 C14 H14B 109.3
N143 C14 H14B 109.3
H14A C14 H14B 107.9
C21 C211 C212 115.5(3)
C21 C211 H21A 108.4
C212 C211 H21A 108.4
C21 C211 H21B 108.4
C212 C211 H21B 108.4
H21A C211 H21B 107.5
C24 C212 C211 113.7(3)
C24 C212 H21C 108.8
C211 C212 H21C 108.8
C24 C212 H21D 108.8
C211 C212 H21D 108.8
H21C C212 H21D 107.7
N221 C21 C211 112.7(3)
N221 C21 H21E 109.1
C211 C21 H21E 109.1
N221 C21 H21F 109.1
C211 C21 H21F 109.1
H21E C21 H21F 107.8
C222 N221 C228 110.5(3)
C222 N221 C21 124.3(3)
C228 N221 C21 125.2(3)
N221 C222 N223 107.1(3)
N221 C222 Au2 124.9(3)
N223 C222 Au2 128.0(3)
C222 N223 C229 109.5(3)
C222 N223 C22 122.8(3)
C229 N223 C22 127.2(3)
C229 C224 C225 116.3(4)
C229 C224 H224 121.9
C225 C224 H224 121.9
C226 C225 C224 121.6(4)
C226 C225 H225 119.2
C224 C225 H225 119.2
C227 C226 C225 122.2(4)
C227 C226 H226 118.9
C225 C226 H226 118.9
C226 C227 C228 115.6(4)
C226 C227 H227 122.2
C228 C227 H227 122.2
C229 C228 N221 106.2(3)
C229 C228 C227 123.1(3)
N221 C228 C227 130.6(4)
C228 C229 C224 121.2(3)
C228 C229 N223 106.6(3)
C224 C229 N223 132.0(4)
N223 C22 C232 119.0(3)
N223 C22 H22A 107.6
C232 C22 H22A 107.6
N223 C22 H22B 107.6
C232 C22 H22B 107.6
H22A C22 H22B 107
C236 C231 C232 118.9(4)
C236 C231 C23 116.7(4)
C232 C231 C23 123.8(3)
C233 C232 C231 118.0(4)
C233 C232 C22 119.2(4)
C231 C232 C22 122.7(3)
C234 C233 C232 121.9(4)
C234 C233 H233 119
C232 C233 H233 119
C235 C234 C233 120.0(4)
C235 C234 H234 120
C233 C234 H234 120
C234 C235 C236 119.6(4)
C234 C235 H235 120.2
C236 C235 H235 120.2
C235 C236 C231 121.4(4)
C235 C236 H236 119.3
C231 C236 H236 119.3
N241 C23 C231 116.4(3)
N241 C23 H23A 108.2
C231 C23 H23A 108.2
N241 C23 H23B 108.2
C231 C23 H23B 108.2
H23A C23 H23B 107.3
C242 N241 C248 109.9(3)
C242 N241 C23 122.2(3)
C248 N241 C23 127.2(3)
N243 C242 N241 106.8(3)
N243 C242 Au1 129.6(3)
N241 C242 Au1 123.5(3)
C242 N243 C249 110.5(3)
C242 N243 C24 125.1(3)
C249 N243 C24 124.4(3)
C245 C244 C249 116.6(4)
C245 C244 H244 121.7
C249 C244 H244 121.7
C244 C245 C246 122.5(4)
C244 C245 H245 118.7
C246 C245 H245 118.7
C247 C246 C245 121.0(4)
C247 C246 H246 119.5
C245 C246 H246 119.5
C246 C247 C248 116.6(4)
C246 C247 H247 121.7
C248 C247 H247 121.7
C249 C248 C247 122.4(3)
C249 C248 N241 105.2(3)
C247 C248 N241 132.4(3)
N243 C249 C248 107.6(3)
N243 C249 C244 131.6(3)
C248 C249 C244 120.8(3)
N243 C24 C212 111.0(3)
N243 C24 H24A 109.4
C212 C24 H24A 109.4
N243 C24 H24B 109.4
C212 C24 H24B 109.4
H24A C24 H24B 108
O101 C101 H10A 109.5
O101 C101 H10B 109.5
H10A C101 H10B 109.5
O101 C101 H10C 109.5
H10A C101 H10C 109.5
H10B C101 H10C 109.5
O102 C102 H10D 109.5
O102 C102 H10E 109.5
H10D C102 H10E 109.5
O102 C102 H10F 109.5
H10D C102 H10F 109.5
H10E C102 H10F 109.5
O201 C201 H20A 109.5
O201 C201 H20B 109.5
H20A C201 H20B 109.5
O201 C201 H20C 109.5
H20A C201 H20C 109.5
H20B C201 H20C 109.5
O202 C202 H20D 109.5
O202 C202 H20E 109.5
H20D C202 H20E 109.5
O202 C202 H20F 109.5
H20D C202 H20F 109.5
H20E C202 H20F 109.5

loop_
_geom_bond_atom_site_label_1
_geom_bond_atom_site_label_2
_geom_bond_distance
Au1 C122 2.028(3)
Au1 C242 2.034(4)
Au1 Au2 3.2318(2)
Au2 C222 2.029(4)
Au2 C142 2.030(4)
C111 C11 1.515(9)
C111 C112 1.548(7)
C111 H11A 0.99
C111 H11B 0.99
C112 C14 1.506(10)
C112 H11C 0.99
C112 H11D 0.99
C11 N121 1.467(8)
C11 H11E 0.99
C11 H11F 0.99
C113 C11' 1.537(17)
C113 C114 1.54(2)
C113 H11G 0.99
C113 H11H 0.99
C114 C14' 1.55(3)
C114 H11I 0.99
C114 H11J 0.99
C11' N121 1.55(2)
C11' H11K 0.99
C11' H11L 0.99
C14' N143 1.44(2)
C14' H14C 0.99
C14' H14D 0.99
N121 C122 1.346(5)
N121 C128 1.390(4)
C122 N123 1.365(4)
N123 C129 1.408(4)
N123 C12 1.482(4)
C124 C129 1.390(5)
C124 C125 1.392(5)
C124 H124 0.95
C125 C126 1.385(6)
C125 H125 0.95
C126 C127 1.381(6)
C126 H126 0.95
C127 C128 1.392(5)
C127 H127 0.95
C128 C129 1.381(5)
C12 C132 1.514(5)
C12 H12A 0.99
C12 H12B 0.99
C131 C136 1.385(5)
C131 C132 1.389(5)
C131 C13 1.529(5)
C132 C133 1.384(5)
C133 C134 1.402(6)
C133 H133 0.95
C134 C135 1.381(6)
C134 H134 0.95
C135 C136 1.381(6)
C135 H135 0.95
C136 H136 0.95
C13 N141 1.471(5)
C13 H13A 0.99
C13 H13B 0.99
N141 C142 1.354(5)
N141 C148 1.399(5)
C142 N143 1.348(5)
N143 C149 1.395(5)
N143 C14 1.506(9)
C144 C149 1.390(5)
C144 C145 1.390(6)
C144 H144 0.95
C145 C146 1.389(6)
C145 H145 0.95
C146 C147 1.377(5)
C146 H146 0.95
C147 C148 1.390(5)
C147 H147 0.95
C148 C149 1.377(5)
C14 H14A 0.99
C14 H14B 0.99
C211 C21 1.530(5)
C211 C212 1.540(5)
C211 H21A 0.99
C211 H21B 0.99
C212 C24 1.525(6)
C212 H21C 0.99
C212 H21D 0.99
C21 N221 1.476(5)
C21 H21E 0.99
C21 H21F 0.99
N221 C222 1.345(5)
N221 C228 1.387(4)
C222 N223 1.351(5)
N223 C229 1.398(5)
N223 C22 1.467(5)
C224 C229 1.397(5)
C224 C225 1.401(5)
C224 H224 0.95
C225 C226 1.394(6)
C225 H225 0.95
C226 C227 1.389(5)
C226 H226 0.95
C227 C228 1.394(5)
C227 H227 0.95
C228 C229 1.380(5)
C22 C232 1.496(5)
C22 H22A 0.99
C22 H22B 0.99
C231 C236 1.392(6)
C231 C232 1.414(5)
C231 C23 1.512(5)
C232 C233 1.386(5)
C233 C234 1.372(7)
C233 H233 0.95
C234 C235 1.372(7)
C234 H234 0.95
C235 C236 1.374(6)
C235 H235 0.95
C236 H236 0.95
C23 N241 1.472(4)
C23 H23A 0.99
C23 H23B 0.99
N241 C242 1.355(5)
N241 C248 1.414(5)
C242 N243 1.355(5)
N243 C249 1.372(5)
N243 C24 1.471(5)
C244 C245 1.380(5)
C244 C249 1.398(5)
C244 H244 0.95
C245 C246 1.392(6)
C245 H245 0.95
C246 C247 1.389(6)
C246 H246 0.95
C247 C248 1.390(5)
C247 H247 0.95
C248 C249 1.389(5)
C24 H24A 0.99
C24 H24B 0.99
O101 C101 1.404(6)
C101 H10A 0.98
C101 H10B 0.98
C101 H10C 0.98
O102 C102 1.370(9)
C102 H10D 0.98
C102 H10E 0.98
C102 H10F 0.98
O201 C201 1.363(8)
C201 H20A 0.98
C201 H20B 0.98
C201 H20C 0.98
O202 C202 1.351(10)
C202 H20D 0.98
C202 H20E 0.98
C202 H20F 0.98
